data_4131749
loop_
_publ_author_name
'Tay, Nicholas E. S.'
'Nicewicz, David A.'

_publ_section_title
;
 Cation Radical Accelerated Nucleophilic Aromatic Substitution via Organic
 Photoredox Catalysis.
;
_journal_issue 45
_journal_name_full 'Journal of the American Chemical Society'
_journal_page_first 16100
_journal_page_last 16104
_journal_paper_doi 10.1021/jacs.7b10076
_journal_volume 139
_journal_year 2017
_chemical_formula_moiety 'C14 H17 Cl N2'
_chemical_formula_sum 'C14 H17 Cl N2'
_chemical_formula_weight 248.74
_space_group_crystal_system monoclinic
_space_group_IT_number 14
_space_group_name_Hall '-P 2ybc'
_space_group_name_H-M_alt 'P 1 21/c 1'
_atom_sites_solution_hydrogens geom
_atom_sites_solution_primary iterative
_audit_creation_date 2016-05-18
_audit_creation_method
;
Olex2 1.2
(compiled 2016.02.19 svn.r3266 for OlexSys, GUI svn.r5155)
;
_cell_angle_alpha 90
_cell_angle_beta 90.394(4)
_cell_angle_gamma 90
_cell_formula_units_Z 4
_cell_length_a 8.1835(6)
_cell_length_b 14.6901(10)
_cell_length_c 11.1371(8)
_cell_measurement_reflns_used 6970
_cell_measurement_temperature 100
_cell_measurement_theta_max 72.42
_cell_measurement_theta_min 3.01
_cell_volume 1338.83(16)
_computing_molecular_graphics 'Olex2 (Dolomanov et al., 2009)'
_computing_publication_material 'Olex2 (Dolomanov et al., 2009)'
_computing_structure_refinement 'XL (Sheldrick, 2008)'
_computing_structure_solution 'olex2.solve (Bourhis et al., 2015)'
_diffrn_ambient_temperature 100
_diffrn_measured_fraction_theta_full 1.000
_diffrn_measured_fraction_theta_max 0.986
_diffrn_measurement_device_type 'Bruker APEX-II CCD'
_diffrn_measurement_method '\f and \w scans'
_diffrn_radiation_type CuK\a
_diffrn_radiation_wavelength 1.54178
_diffrn_reflns_av_R_equivalents 0.0362
_diffrn_reflns_av_unetI/netI 0.0241
_diffrn_reflns_Laue_measured_fraction_full 1.000
_diffrn_reflns_Laue_measured_fraction_max 0.986
_diffrn_reflns_limit_h_max 9
_diffrn_reflns_limit_h_min -10
_diffrn_reflns_limit_k_max 18
_diffrn_reflns_limit_k_min -18
_diffrn_reflns_limit_l_max 13
_diffrn_reflns_limit_l_min -13
_diffrn_reflns_number 13641
_diffrn_reflns_point_group_measured_fraction_full 1.000
_diffrn_reflns_point_group_measured_fraction_max 0.986
_diffrn_reflns_theta_full 67.679
_diffrn_reflns_theta_max 72.947
_diffrn_reflns_theta_min 4.983
_diffrn_standards_number 0
_exptl_absorpt_coefficient_mu 2.347
_exptl_absorpt_correction_T_max 0.9055
_exptl_absorpt_correction_T_min 0.7717
_exptl_absorpt_correction_type numerical
_exptl_absorpt_process_details
;
SADABS-2014/5 (Bruker,2014/5) was used for absorption correction.
wR2(int) was 0.0557 before and 0.0472 after correction.
The Ratio of minimum to maximum transmission is 0.8522.
The \l/2 correction factor is 0.00150.
;
_exptl_crystal_colour 'clear colourless'
_exptl_crystal_colour_lustre clear
_exptl_crystal_colour_primary colourless
_exptl_crystal_density_diffrn 1.234
_exptl_crystal_description block
_exptl_crystal_F_000 528
_exptl_crystal_size_max 0.179
_exptl_crystal_size_mid 0.136
_exptl_crystal_size_min 0.07
_refine_diff_density_max 0.369
_refine_diff_density_min -0.187
_refine_diff_density_rms 0.046
_refine_ls_extinction_method none
_refine_ls_goodness_of_fit_ref 1.039
_refine_ls_hydrogen_treatment constr
_refine_ls_matrix_type full
_refine_ls_number_parameters 158
_refine_ls_number_reflns 2631
_refine_ls_number_restraints 0
_refine_ls_restrained_S_all 1.039
_refine_ls_R_factor_all 0.0368
_refine_ls_R_factor_gt 0.0332
_refine_ls_shift/su_max 0.001
_refine_ls_shift/su_mean 0.000
_refine_ls_structure_factor_coef Fsqd
_refine_ls_weighting_details 'w=1/[\s^2^(Fo^2^)+(0.0534P)^2^+0.3979P] where P=(Fo^2^+2Fc^2^)/3'
_refine_ls_weighting_scheme calc
_refine_ls_wR_factor_gt 0.0873
_refine_ls_wR_factor_ref 0.0903
_reflns_Friedel_coverage 0.000
_reflns_number_gt 2385
_reflns_number_total 2631
_reflns_threshold_expression 'I > 2\s(I)'
_cod_data_source_file ja7b10076_si_002.cif
_cod_data_source_block x1605003
_cod_database_code 4131749
_shelx_space_group_comment
;
The symmetry employed for this shelxl refinement is uniquely defined
by the following loop, which should always be used as a source of
symmetry information in preference to the above space-group names.
They are only intended as comments.
;
_shelx_estimated_absorpt_t_max 0.853
_shelx_estimated_absorpt_t_min 0.679
_olex2_refinement_description
;
1. Fixed Uiso
 At 1.2 times of:
  All C(H) groups
 At 1.5 times of:
  All C(H,H,H) groups
2.a Aromatic/amide H refined with riding coordinates:
 C3(H3), C5(H5), C6(H6), C15(H15), C16(H16)
2.b Idealised Me refined as rotating group:
 C9(H9A,H9B,H9C), C10(H10A,H10B,H10C), C11(H11A,H11B,H11C), C17(H17A,H17B,H17C)
;
_shelx_shelxl_version_number 2014/7
_olex2_date_sample_data_collection 2016-05-17
_olex2_date_sample_submission 2016-05-17
_olex2_submission_original_sample_id 141-D
_olex2_submission_special_instructions 'No special instructions were received'

loop_
_space_group_symop_operation_xyz
'x, y, z'
'-x, y+1/2, -z+1/2'
'-x, -y, -z'
'x, -y-1/2, z-1/2'

loop_
_atom_site_label
_atom_site_type_symbol
_atom_site_fract_x
_atom_site_fract_y
_atom_site_fract_z
_atom_site_U_iso_or_equiv
_atom_site_adp_type
_atom_site_occupancy
_atom_site_site_symmetry_order
_atom_site_calc_flag
_atom_site_refinement_flags_posn
Cl1 Cl 0.43665(4) 0.20559(2) 0.49111(3) 0.02399(12) Uani 1 1 d .
C2 C 0.42177(17) 0.29871(9) 0.39491(12) 0.0183(3) Uani 1 1 d .
C3 C 0.56038(16) 0.35273(9) 0.38242(11) 0.0186(3) Uani 1 1 d .
H3 H 0.6560 0.3383 0.4274 0.022 Uiso 1 1 calc R
C4 C 0.56212(16) 0.42727(9) 0.30565(11) 0.0180(3) Uani 1 1 d .
C5 C 0.41901(17) 0.44486(9) 0.23993(12) 0.0201(3) Uani 1 1 d .
H5 H 0.4175 0.4939 0.1844 0.024 Uiso 1 1 calc R
C6 C 0.27990(17) 0.39262(9) 0.25385(12) 0.0199(3) Uani 1 1 d .
H6 H 0.1841 0.4072 0.2092 0.024 Uiso 1 1 calc R
C7 C 0.27821(16) 0.31871(9) 0.33260(11) 0.0172(3) Uani 1 1 d .
C8 C 0.71202(17) 0.48881(9) 0.29210(12) 0.0210(3) Uani 1 1 d .
C9 C 0.84670(19) 0.46609(11) 0.38352(15) 0.0305(3) Uani 1 1 d .
H9A H 0.8043 0.4736 0.4650 0.046 Uiso 1 1 calc GR
H9B H 0.9397 0.5071 0.3718 0.046 Uiso 1 1 calc GR
H9C H 0.8822 0.4030 0.3722 0.046 Uiso 1 1 calc GR
C10 C 0.65962(19) 0.58811(10) 0.31204(14) 0.0271(3) Uani 1 1 d .
H10A H 0.5819 0.6061 0.2491 0.041 Uiso 1 1 calc GR
H10B H 0.7559 0.6277 0.3090 0.041 Uiso 1 1 calc GR
H10C H 0.6077 0.5938 0.3907 0.041 Uiso 1 1 calc GR
C11 C 0.7820(2) 0.47761(11) 0.16528(14) 0.0308(3) Uani 1 1 d .
H11A H 0.8192 0.4148 0.1543 0.046 Uiso 1 1 calc GR
H11B H 0.8744 0.5193 0.1550 0.046 Uiso 1 1 calc GR
H11C H 0.6971 0.4917 0.1056 0.046 Uiso 1 1 calc GR
N12 N 0.13216(13) 0.26698(8) 0.34293(10) 0.0176(2) Uani 1 1 d .
N13 N 0.03875(14) 0.25435(8) 0.24174(10) 0.0184(2) Uani 1 1 d .
C14 C -0.09167(17) 0.20855(9) 0.27920(12) 0.0198(3) Uani 1 1 d .
C15 C -0.08382(18) 0.19249(10) 0.40393(13) 0.0226(3) Uani 1 1 d .
H15 H -0.1618 0.1615 0.4517 0.027 Uiso 1 1 calc R
C16 C 0.05987(17) 0.23107(10) 0.44165(12) 0.0210(3) Uani 1 1 d .
H16 H 0.1012 0.2325 0.5216 0.025 Uiso 1 1 calc R
C17 C -0.22182(18) 0.18108(11) 0.19176(13) 0.0270(3) Uani 1 1 d .
H17A H -0.3245 0.2114 0.2124 0.040 Uiso 1 1 calc GR
H17B H -0.2369 0.1149 0.1950 0.040 Uiso 1 1 calc GR
H17C H -0.1894 0.1989 0.1105 0.040 Uiso 1 1 calc GR

loop_
_atom_site_aniso_label
_atom_site_aniso_U_11
_atom_site_aniso_U_22
_atom_site_aniso_U_33
_atom_site_aniso_U_23
_atom_site_aniso_U_13
_atom_site_aniso_U_12
Cl1 0.02383(19) 0.02113(19) 0.02692(19) 0.00781(12) -0.00688(13) -0.00233(12)
C2 0.0227(7) 0.0156(6) 0.0165(6) 0.0001(5) -0.0022(5) 0.0010(5)
C3 0.0184(6) 0.0181(6) 0.0194(6) -0.0020(5) -0.0037(5) 0.0017(5)
C4 0.0192(6) 0.0155(6) 0.0194(6) -0.0035(5) 0.0006(5) -0.0003(5)
C5 0.0229(7) 0.0163(6) 0.0210(6) 0.0009(5) -0.0019(5) 0.0008(5)
C6 0.0196(6) 0.0198(6) 0.0203(6) -0.0005(5) -0.0032(5) 0.0030(5)
C7 0.0182(6) 0.0162(6) 0.0173(6) -0.0036(5) -0.0004(5) 0.0000(5)
C8 0.0198(7) 0.0189(6) 0.0243(7) 0.0002(5) -0.0002(5) -0.0019(5)
C9 0.0223(7) 0.0291(8) 0.0400(8) 0.0058(6) -0.0083(6) -0.0075(6)
C10 0.0277(7) 0.0179(7) 0.0357(8) -0.0014(6) 0.0007(6) -0.0040(6)
C11 0.0275(8) 0.0349(8) 0.0302(8) -0.0024(6) 0.0068(6) -0.0039(6)
N12 0.0169(5) 0.0199(5) 0.0161(5) -0.0009(4) -0.0021(4) -0.0001(4)
N13 0.0177(5) 0.0200(6) 0.0175(5) -0.0019(4) -0.0033(4) -0.0008(4)
C14 0.0184(6) 0.0185(6) 0.0224(7) -0.0011(5) -0.0005(5) 0.0008(5)
C15 0.0213(7) 0.0237(7) 0.0227(7) 0.0029(5) 0.0018(5) -0.0014(5)
C16 0.0219(7) 0.0235(7) 0.0177(6) 0.0016(5) 0.0009(5) 0.0024(5)
C17 0.0231(7) 0.0309(8) 0.0269(7) -0.0004(6) -0.0039(6) -0.0079(6)

loop_
_atom_type_symbol
_atom_type_description
_atom_type_scat_dispersion_real
_atom_type_scat_dispersion_imag
_atom_type_scat_source
C C 0.0181 0.0091 'International Tables Vol C Tables 4.2.6.8 and 6.1.1.4'
H H 0.0000 0.0000 'International Tables Vol C Tables 4.2.6.8 and 6.1.1.4'
Cl Cl 0.3639 0.7018 'International Tables Vol C Tables 4.2.6.8 and 6.1.1.4'
N N 0.0311 0.0180 'International Tables Vol C Tables 4.2.6.8 and 6.1.1.4'

loop_
_geom_angle_atom_site_label_1
_geom_angle_atom_site_label_2
_geom_angle_atom_site_label_3
_geom_angle
C3 C2 Cl1 117.11(10)
C7 C2 Cl1 121.86(11)
C7 C2 C3 121.03(12)
C2 C3 H3 119.2
C4 C3 C2 121.50(12)
C4 C3 H3 119.2
C3 C4 C5 117.06(12)
C3 C4 C8 122.50(12)
C5 C4 C8 120.45(12)
C4 C5 H5 119.2
C6 C5 C4 121.68(12)
C6 C5 H5 119.2
C5 C6 H6 119.5
C5 C6 C7 120.93(12)
C7 C6 H6 119.5
C2 C7 C6 117.74(12)
C2 C7 N12 123.65(12)
C6 C7 N12 118.60(12)
C4 C8 C10 108.75(11)
C4 C8 C11 109.34(11)
C9 C8 C4 112.26(11)
C9 C8 C10 108.11(12)
C9 C8 C11 108.45(12)
C11 C8 C10 109.91(12)
C8 C9 H9A 109.5
C8 C9 H9B 109.5
C8 C9 H9C 109.5
H9A C9 H9B 109.5
H9A C9 H9C 109.5
H9B C9 H9C 109.5
C8 C10 H10A 109.5
C8 C10 H10B 109.5
C8 C10 H10C 109.5
H10A C10 H10B 109.5
H10A C10 H10C 109.5
H10B C10 H10C 109.5
C8 C11 H11A 109.5
C8 C11 H11B 109.5
C8 C11 H11C 109.5
H11A C11 H11B 109.5
H11A C11 H11C 109.5
H11B C11 H11C 109.5
N13 N12 C7 118.07(10)
C16 N12 C7 130.09(11)
C16 N12 N13 111.68(11)
C14 N13 N12 104.75(11)
N13 C14 C15 111.23(12)
N13 C14 C17 120.12(12)
C15 C14 C17 128.65(13)
C14 C15 H15 127.3
C16 C15 C14 105.45(12)
C16 C15 H15 127.3
N12 C16 C15 106.87(12)
N12 C16 H16 126.6
C15 C16 H16 126.6
C14 C17 H17A 109.5
C14 C17 H17B 109.5
C14 C17 H17C 109.5
H17A C17 H17B 109.5
H17A C17 H17C 109.5
H17B C17 H17C 109.5

loop_
_geom_bond_atom_site_label_1
_geom_bond_atom_site_label_2
_geom_bond_distance
Cl1 C2 1.7413(13)
C2 C3 1.3921(19)
C2 C7 1.3918(19)
C3 H3 0.9500
C3 C4 1.3894(19)
C4 C5 1.4008(19)
C4 C8 1.5321(18)
C5 H5 0.9500
C5 C6 1.383(2)
C6 H6 0.9500
C6 C7 1.3958(19)
C7 N12 1.4216(17)
C8 C9 1.5321(19)
C8 C10 1.5370(19)
C8 C11 1.537(2)
C9 H9A 0.9800
C9 H9B 0.9800
C9 H9C 0.9800
C10 H10A 0.9800
C10 H10B 0.9800
C10 H10C 0.9800
C11 H11A 0.9800
C11 H11B 0.9800
C11 H11C 0.9800
N12 N13 1.3700(15)
N12 C16 1.3587(18)
N13 C14 1.3312(18)
C14 C15 1.410(2)
C14 C17 1.4938(19)
C15 H15 0.9500
C15 C16 1.369(2)
C16 H16 0.9500
C17 H17A 0.9800
C17 H17B 0.9800
C17 H17C 0.9800

loop_
_geom_torsion_atom_site_label_1
_geom_torsion_atom_site_label_2
_geom_torsion_atom_site_label_3
_geom_torsion_atom_site_label_4
_geom_torsion
Cl1 C2 C3 C4 178.44(10)
Cl1 C2 C7 C6 -177.48(10)
Cl1 C2 C7 N12 1.09(18)
C2 C3 C4 C5 -0.96(19)
C2 C3 C4 C8 178.82(12)
C2 C7 N12 N13 -142.81(13)
C2 C7 N12 C16 42.2(2)
C3 C2 C7 C6 2.38(19)
C3 C2 C7 N12 -179.06(12)
C3 C4 C5 C6 2.35(19)
C3 C4 C8 C9 -7.57(18)
C3 C4 C8 C10 -127.15(13)
C3 C4 C8 C11 112.83(14)
C4 C5 C6 C7 -1.4(2)
C5 C4 C8 C9 172.21(13)
C5 C4 C8 C10 52.62(16)
C5 C4 C8 C11 -67.39(16)
C5 C6 C7 C2 -0.99(19)
C5 C6 C7 N12 -179.64(12)
C6 C7 N12 N13 35.74(17)
C6 C7 N12 C16 -139.20(14)
C7 C2 C3 C4 -1.4(2)
C7 N12 N13 C14 -176.85(11)
C7 N12 C16 C15 176.17(13)
C8 C4 C5 C6 -177.43(12)
N12 N13 C14 C15 0.66(15)
N12 N13 C14 C17 -179.19(12)
N13 N12 C16 C15 0.98(16)
N13 C14 C15 C16 -0.10(16)
C14 C15 C16 N12 -0.52(15)
C16 N12 N13 C14 -1.02(14)
C17 C14 C15 C16 179.74(14)
